data_2237920
loop_
_publ_author_name
'Huang, Linxia'
'Shu, Mouhai'

_publ_section_title
;
 2-[3-(Pyridin-1-ium-2-yl)-1<i>H</i>-pyrazol-1-yl]-6-[3-(pyridin-2-yl)-1<i>H</i>-pyrazol-1-yl]pyridinium
 sulfate methanol monosolvate
;
_journal_coeditor_code KJ2223
_journal_issue 5
_journal_name_full 'Acta Crystallographica Section E'
_journal_page_first o689
_journal_paper_doi 10.1107/S1600536813008647
_journal_volume 69
_journal_year 2013
_chemical_formula_iupac 'C21 H17 N7 2+, S O4 2-, C H4 O'
_chemical_formula_moiety 'C21 H17 N7 2+, O4 S 2-, C H4 O'
_chemical_formula_sum 'C22 H21 N7 O5 S'
_chemical_formula_weight 495.52
_chemical_name_systematic
'2-[3-(Pyridin-1-ium-2-yl)-1<i>H</i>-pyrazol-1-yl]-6-[3-(pyridin-2-yl)-1<i>H</i>-pyrazol-1-yl]pyridinium sulfate methanol monosolvate'
_space_group_IT_number 2
_symmetry_cell_setting triclinic
_symmetry_space_group_name_Hall '-P 1'
_symmetry_space_group_name_H-M 'P -1'
_atom_sites_solution_hydrogens geom
_atom_sites_solution_primary direct
_atom_sites_solution_secondary difmap
_audit_creation_method SHELXL-97
_cell_angle_alpha 112.786(6)
_cell_angle_beta 100.997(5)
_cell_angle_gamma 106.363(5)
_cell_formula_units_Z 2
_cell_length_a 9.2575(5)
_cell_length_b 12.1707(7)
_cell_length_c 12.1991(7)
_cell_measurement_reflns_used 2589
_cell_measurement_temperature 293(2)
_cell_measurement_theta_max 29.2585
_cell_measurement_theta_min 3.2474
_cell_volume 1143.89(15)
_computing_cell_refinement 'SAINT (Bruker, 2000)'
_computing_data_collection 'SMART (Bruker, 2000)'
_computing_data_reduction 'SAINT (Bruker, 2000)'
_computing_molecular_graphics 'SHELXTL (Sheldrick, 2008)'
_computing_publication_material '<i>publCIF</i> (Westrip, 2010)'
_computing_structure_refinement 'SHELXL97 (Sheldrick, 2008)'
_computing_structure_solution 'SHELXS97 (Sheldrick, 2008)'
_diffrn_ambient_temperature 293(2)
_diffrn_detector_area_resol_mean 10.3592
_diffrn_measured_fraction_theta_full 0.997
_diffrn_measured_fraction_theta_max 0.997
_diffrn_measurement_device_type 'Bruker APEX CCD area-detector'
_diffrn_measurement_method 'phi and omega scans'
_diffrn_radiation_monochromator graphite
_diffrn_radiation_source 'fine-focus sealed tube'
_diffrn_radiation_type MoK\a
_diffrn_radiation_wavelength 0.71073
_diffrn_reflns_av_R_equivalents 0.0271
_diffrn_reflns_av_sigmaI/netI 0.0440
_diffrn_reflns_limit_h_max 11
_diffrn_reflns_limit_h_min -11
_diffrn_reflns_limit_k_max 14
_diffrn_reflns_limit_k_min -12
_diffrn_reflns_limit_l_max 14
_diffrn_reflns_limit_l_min -14
_diffrn_reflns_number 7326
_diffrn_reflns_theta_full 25.35
_diffrn_reflns_theta_max 25.35
_diffrn_reflns_theta_min 3.25
_exptl_absorpt_coefficient_mu 0.192
_exptl_absorpt_correction_T_max 0.9626
_exptl_absorpt_correction_T_min 0.9518
_exptl_absorpt_correction_type multi-scan
_exptl_absorpt_process_details '(SADABS; Sheldrick, 2003)'
_exptl_crystal_colour yellow
_exptl_crystal_density_diffrn 1.439
_exptl_crystal_density_method 'not measured'
_exptl_crystal_description block
_exptl_crystal_F_000 516
_exptl_crystal_size_max 0.26
_exptl_crystal_size_mid 0.23
_exptl_crystal_size_min 0.20
_refine_diff_density_max 0.279
_refine_diff_density_min -0.387
_refine_ls_extinction_method none
_refine_ls_goodness_of_fit_ref 1.009
_refine_ls_hydrogen_treatment mixed
_refine_ls_matrix_type full
_refine_ls_number_parameters 334
_refine_ls_number_reflns 4192
_refine_ls_number_restraints 21
_refine_ls_restrained_S_all 1.038
_refine_ls_R_factor_all 0.0922
_refine_ls_R_factor_gt 0.0528
_refine_ls_shift/su_max 0.000
_refine_ls_shift/su_mean 0.000
_refine_ls_structure_factor_coef Fsqd
_refine_ls_weighting_details 'calc w=1/[\s^2^(Fo^2^)+(0.0920P)^2^+0.0074P] where P=(Fo^2^+2Fc^2^)/3'
_refine_ls_weighting_scheme calc
_refine_ls_wR_factor_gt 0.1411
_refine_ls_wR_factor_ref 0.1634
_reflns_number_gt 2629
_reflns_number_total 4192
_reflns_threshold_expression I>2sigma(I)
_cod_data_source_file kj2223.cif
_cod_data_source_block I
_cod_original_cell_volume 1143.90(11)
_cod_database_code 2237920
_cod_database_fobs_code 2237920

loop_
_symmetry_equiv_pos_as_xyz
'x, y, z'
'-x, -y, -z'

loop_
_atom_site_type_symbol
_atom_site_label
_atom_site_fract_x
_atom_site_fract_y
_atom_site_fract_z
_atom_site_U_iso_or_equiv
_atom_site_adp_type
_atom_site_calc_flag
_atom_site_refinement_flags
_atom_site_occupancy
_atom_site_symmetry_multiplicity
_atom_site_disorder_assembly
_atom_site_disorder_group
S S1 0.08891(9) 0.24309(9) 0.39262(8) 0.0688(3) Uani d D 1 1 . .
O O1 -0.0316(7) 0.2731(8) 0.3422(6) 0.143(2) Uani d PD 0.782(10) 1 A 1
O O2 0.1501(6) 0.1801(6) 0.2961(4) 0.123(2) Uani d PD 0.782(10) 1 A 1
O O3 0.0335(7) 0.1588(5) 0.4409(6) 0.146(2) Uani d PD 0.782(10) 1 A 1
O O4 0.2181(6) 0.3518(4) 0.4819(6) 0.145(3) Uani d PD 0.782(10) 1 A 1
O O1' -0.034(3) 0.262(3) 0.320(3) 0.177(7) Uiso d PD 0.218(10) 1 A 2
O O2' 0.033(3) 0.1150(12) 0.373(2) 0.177(7) Uiso d PD 0.218(10) 1 A 2
O O3' 0.127(3) 0.3358(19) 0.5232(11) 0.177(7) Uiso d PD 0.218(10) 1 A 2
O O4' 0.231(2) 0.281(3) 0.366(3) 0.177(7) Uiso d PD 0.218(10) 1 A 2
O O5 -0.0119(3) 0.2807(3) 0.8003(2) 0.0970(9) Uani d D 1 1 . .
H H5 0.042(5) 0.344(3) 0.875(2) 0.146 Uiso d D 1 1 . .
N N1 0.2107(3) 0.4485(2) 1.0422(2) 0.0633(7) Uani d . 1 1 . .
N N2 0.4816(3) 0.7105(2) 1.01850(19) 0.0505(6) Uani d . 1 1 . .
N N3 0.4380(3) 0.7522(2) 0.9335(2) 0.0510(6) Uani d . 1 1 . .
N N4 0.4932(3) 0.8909(2) 0.84709(19) 0.0498(6) Uani d . 1 1 . .
H H4A 0.3947 0.8512 0.7984 0.060 Uiso calc R 1 1 . .
N N5 0.5238(3) 1.0240(2) 0.7534(2) 0.0501(6) Uani d . 1 1 . .
N N6 0.6192(3) 1.1068(2) 0.7231(2) 0.0510(6) Uani d . 1 1 . .
N N7 0.7420(3) 1.2708(2) 0.6334(2) 0.0594(6) Uani d . 1 1 . .
H H7 0.7990 1.2619 0.6913 0.071 Uiso calc R 1 1 . .
C C1 0.2076(4) 0.3868(3) 1.1128(3) 0.0732(9) Uani d . 1 1 . .
H H1 0.1124 0.3195 1.0930 0.088 Uiso calc R 1 1 . .
C C2 0.3357(4) 0.4170(3) 1.2119(3) 0.0681(9) Uani d . 1 1 . .
H H2 0.3274 0.3722 1.2587 0.082 Uiso calc R 1 1 . .
C C3 0.4761(4) 0.5147(3) 1.2404(3) 0.0653(9) Uani d . 1 1 . .
H H3 0.5660 0.5361 1.3062 0.078 Uiso calc R 1 1 . .
C C4 0.4840(3) 0.5811(3) 1.1715(2) 0.0552(7) Uani d . 1 1 . .
H H4 0.5789 0.6482 1.1902 0.066 Uiso calc R 1 1 . .
C C5 0.3484(3) 0.5469(3) 1.0735(2) 0.0481(7) Uani d . 1 1 . .
C C6 0.3476(3) 0.6161(3) 0.9981(2) 0.0506(7) Uani d . 1 1 . .
C C7 0.2185(3) 0.5979(3) 0.9010(3) 0.0622(8) Uani d . 1 1 . .
H H7A 0.1134 0.5383 0.8700 0.075 Uiso calc R 1 1 . .
C C8 0.2800(4) 0.6859(3) 0.8621(3) 0.0611(8) Uani d . 1 1 . .
H H8 0.2247 0.6984 0.7988 0.073 Uiso calc R 1 1 . .
C C9 0.5506(3) 0.8563(3) 0.9304(2) 0.0477(6) Uani d . 1 1 . .
C C10 0.7073(3) 0.9165(3) 1.0114(3) 0.0572(7) Uani d . 1 1 . .
H H10 0.7430 0.8894 1.0690 0.069 Uiso calc R 1 1 . .
C C11 0.8084(4) 1.0183(3) 1.0032(3) 0.0636(8) Uani d . 1 1 . .
H H11 0.9147 1.0614 1.0560 0.076 Uiso calc R 1 1 . .
C C12 0.7519(3) 1.0566(3) 0.9164(3) 0.0581(7) Uani d . 1 1 . .
H H12 0.8182 1.1247 0.9090 0.070 Uiso calc R 1 1 . .
C C13 0.5926(3) 0.9889(3) 0.8413(2) 0.0477(6) Uani d . 1 1 . .
C C14 0.3652(3) 0.9869(3) 0.6920(3) 0.0565(7) Uani d . 1 1 . .
H H14 0.2790 0.9308 0.6982 0.068 Uiso calc R 1 1 . .
C C15 0.3582(3) 1.0485(3) 0.6199(3) 0.0584(7) Uani d . 1 1 . .
H H15 0.2669 1.0431 0.5669 0.070 Uiso calc R 1 1 . .
C C16 0.5178(3) 1.1216(3) 0.6422(2) 0.0507(7) Uani d . 1 1 . .
C C17 0.5826(3) 1.2052(3) 0.5893(2) 0.0515(7) Uani d . 1 1 . .
C C18 0.4928(4) 1.2218(3) 0.4983(3) 0.0623(8) Uani d . 1 1 . .
H H18 0.3822 1.1775 0.4658 0.075 Uiso calc R 1 1 . .
C C19 0.5648(5) 1.3030(4) 0.4550(3) 0.0745(10) Uani d . 1 1 . .
H H19 0.5028 1.3145 0.3941 0.089 Uiso calc R 1 1 . .
C C20 0.7278(5) 1.3675(3) 0.5008(3) 0.0786(10) Uani d . 1 1 . .
H H20 0.7773 1.4223 0.4711 0.094 Uiso calc R 1 1 . .
C C21 0.8167(4) 1.3495(3) 0.5917(3) 0.0729(9) Uani d . 1 1 . .
H H21 0.9276 1.3917 0.6238 0.087 Uiso calc R 1 1 . .
C C22 0.0440(5) 0.1814(5) 0.7471(4) 0.1141(14) Uani d . 1 1 . .
H H22A 0.0433 0.1681 0.6641 0.171 Uiso calc R 1 1 . .
H H22B -0.0246 0.1024 0.7417 0.171 Uiso calc R 1 1 . .
H H22C 0.1511 0.2066 0.7997 0.171 Uiso calc R 1 1 . .

loop_
_atom_site_aniso_label
_atom_site_aniso_U_11
_atom_site_aniso_U_22
_atom_site_aniso_U_33
_atom_site_aniso_U_12
_atom_site_aniso_U_13
_atom_site_aniso_U_23
S1 0.0483(5) 0.0784(6) 0.0764(6) 0.0165(4) 0.0085(4) 0.0448(5)
O1 0.090(3) 0.216(6) 0.144(4) 0.085(3) 0.009(3) 0.102(4)
O2 0.119(4) 0.146(5) 0.108(3) 0.061(4) 0.046(3) 0.053(3)
O3 0.193(5) 0.137(4) 0.151(5) 0.051(4) 0.087(4) 0.105(4)
O4 0.112(3) 0.080(3) 0.146(4) 0.014(2) -0.060(3) 0.025(3)
O5 0.0841(17) 0.0708(18) 0.0880(18) 0.0114(15) -0.0245(14) 0.0295(15)
N1 0.0612(16) 0.0629(17) 0.0612(15) 0.0157(14) 0.0120(13) 0.0350(14)
N2 0.0603(15) 0.0498(14) 0.0427(12) 0.0229(13) 0.0153(11) 0.0231(11)
N3 0.0574(14) 0.0456(14) 0.0464(12) 0.0191(12) 0.0135(11) 0.0208(11)
N4 0.0498(13) 0.0459(14) 0.0433(12) 0.0162(12) 0.0099(10) 0.0156(11)
N5 0.0551(14) 0.0462(14) 0.0478(13) 0.0199(12) 0.0161(11) 0.0217(12)
N6 0.0549(13) 0.0464(14) 0.0482(13) 0.0182(12) 0.0130(11) 0.0220(11)
N7 0.0757(18) 0.0522(15) 0.0476(13) 0.0229(14) 0.0098(12) 0.0276(12)
C1 0.075(2) 0.071(2) 0.079(2) 0.0189(18) 0.0226(18) 0.048(2)
C2 0.079(2) 0.078(2) 0.0627(19) 0.035(2) 0.0237(18) 0.0445(19)
C3 0.082(2) 0.076(2) 0.0429(16) 0.044(2) 0.0162(16) 0.0251(17)
C4 0.0577(17) 0.0513(18) 0.0465(15) 0.0196(15) 0.0112(14) 0.0177(14)
C5 0.0535(16) 0.0457(17) 0.0437(14) 0.0205(14) 0.0167(13) 0.0187(13)
C6 0.0558(17) 0.0440(16) 0.0458(15) 0.0196(14) 0.0134(13) 0.0170(13)
C7 0.0514(17) 0.0538(19) 0.0665(18) 0.0087(15) 0.0031(15) 0.0301(16)
C8 0.0600(19) 0.0566(19) 0.0597(18) 0.0196(16) 0.0044(15) 0.0303(16)
C9 0.0535(16) 0.0453(16) 0.0424(14) 0.0215(14) 0.0165(13) 0.0173(13)
C10 0.0591(18) 0.063(2) 0.0544(17) 0.0257(16) 0.0172(15) 0.0314(16)
C11 0.0526(17) 0.073(2) 0.0581(18) 0.0192(17) 0.0113(14) 0.0305(17)
C12 0.0539(17) 0.0571(19) 0.0592(17) 0.0154(15) 0.0172(15) 0.0287(16)
C13 0.0545(16) 0.0451(17) 0.0427(14) 0.0208(14) 0.0166(13) 0.0188(13)
C14 0.0522(17) 0.0539(18) 0.0522(16) 0.0184(15) 0.0122(14) 0.0185(15)
C15 0.0560(18) 0.0578(19) 0.0530(16) 0.0247(16) 0.0103(14) 0.0202(15)
C16 0.0635(18) 0.0450(17) 0.0409(14) 0.0263(15) 0.0137(13) 0.0160(13)
C17 0.0630(19) 0.0444(16) 0.0431(15) 0.0258(15) 0.0129(14) 0.0157(13)
C18 0.076(2) 0.068(2) 0.0525(16) 0.0421(18) 0.0160(15) 0.0295(17)
C19 0.108(3) 0.080(2) 0.0595(19) 0.057(2) 0.028(2) 0.0413(19)
C20 0.119(3) 0.068(2) 0.066(2) 0.042(2) 0.036(2) 0.041(2)
C21 0.085(2) 0.060(2) 0.0634(19) 0.0145(19) 0.0183(18) 0.0320(18)
C22 0.105(3) 0.122(4) 0.106(3) 0.047(3) 0.019(3) 0.051(3)

loop_
_atom_type_symbol
_atom_type_description
_atom_type_scat_dispersion_real
_atom_type_scat_dispersion_imag
_atom_type_scat_source
C C 0.0033 0.0016 'International Tables Vol C Tables 4.2.6.8 and 6.1.1.4'
H H 0.0000 0.0000 'International Tables Vol C Tables 4.2.6.8 and 6.1.1.4'
N N 0.0061 0.0033 'International Tables Vol C Tables 4.2.6.8 and 6.1.1.4'
O O 0.0106 0.0060 'International Tables Vol C Tables 4.2.6.8 and 6.1.1.4'
S S 0.1246 0.1234 'International Tables Vol C Tables 4.2.6.8 and 6.1.1.4'

loop_
_geom_angle_atom_site_label_1
_geom_angle_atom_site_label_2
_geom_angle_atom_site_label_3
_geom_angle
O4 S1 O1 111.7(4)
O4 S1 O3 111.2(3)
O1 S1 O3 111.2(4)
O4 S1 O2' 132.2(10)
O1 S1 O2' 112.3(12)
O3 S1 O2' 33.1(10)
O4 S1 O4' 60.1(10)
O1 S1 O4' 116.2(10)
O3 S1 O4' 131.3(9)
O2' S1 O4' 113.6(11)
O4 S1 O1' 116.8(13)
O1 S1 O1' 9.8(16)
O3 S1 O1' 114.6(14)
O2' S1 O1' 109.6(12)
O4' S1 O1' 110.6(13)
O4 S1 O2 104.5(3)
O1 S1 O2 110.1(3)
O3 S1 O2 107.8(3)
O2' S1 O2 77.0(10)
O4' S1 O2 45.5(11)
O1' S1 O2 100.4(13)
O4 S1 O3' 44.6(9)
O1 S1 O3' 96.3(11)
O3 S1 O3' 79.9(9)
O2' S1 O3' 112.3(11)
O4' S1 O3' 104.6(11)
O1' S1 O3' 105.8(12)
O2 S1 O3' 146.4(10)
C22 O5 H5 120(3)
C1 N1 C5 117.1(3)
C6 N2 N3 104.5(2)
C8 N3 N2 111.9(2)
C8 N3 C9 127.6(2)
N2 N3 C9 120.4(2)
C9 N4 C13 117.5(2)
C9 N4 H4A 121.3
C13 N4 H4A 121.3
N6 N5 C14 112.0(2)
N6 N5 C13 119.9(2)
C14 N5 C13 128.1(2)
C16 N6 N5 104.4(2)
C21 N7 C17 123.3(3)
C21 N7 H7 118.3
C17 N7 H7 118.3
N1 C1 C2 124.0(3)
N1 C1 H1 118.0
C2 C1 H1 118.0
C3 C2 C1 118.3(3)
C3 C2 H2 120.9
C1 C2 H2 120.9
C2 C3 C4 119.6(3)
C2 C3 H3 120.2
C4 C3 H3 120.2
C3 C4 C5 119.0(3)
C3 C4 H4 120.5
C5 C4 H4 120.5
N1 C5 C4 121.9(2)
N1 C5 C6 116.3(2)
C4 C5 C6 121.8(3)
N2 C6 C7 111.2(2)
N2 C6 C5 120.1(2)
C7 C6 C5 128.6(3)
C8 C7 C6 105.5(3)
C8 C7 H7A 127.2
C6 C7 H7A 127.2
C7 C8 N3 106.9(2)
C7 C8 H8 126.6
N3 C8 H8 126.6
N4 C9 C10 124.0(3)
N4 C9 N3 114.9(2)
C10 C9 N3 121.0(2)
C11 C10 C9 117.2(3)
C11 C10 H10 121.4
C9 C10 H10 121.4
C10 C11 C12 120.2(3)
C10 C11 H11 119.9
C12 C11 H11 119.9
C13 C12 C11 116.9(3)
C13 C12 H12 121.5
C11 C12 H12 121.5
N4 C13 C12 124.2(2)
N4 C13 N5 115.0(2)
C12 C13 N5 120.7(3)
C15 C14 N5 106.4(3)
C15 C14 H14 126.8
N5 C14 H14 126.8
C14 C15 C16 105.5(2)
C14 C15 H15 127.2
C16 C15 H15 127.2
N6 C16 C15 111.6(2)
N6 C16 C17 118.6(3)
C15 C16 C17 129.8(2)
N7 C17 C18 117.8(3)
N7 C17 C16 117.4(2)
C18 C17 C16 124.8(3)
C19 C18 C17 120.4(3)
C19 C18 H18 119.8
C17 C18 H18 119.8
C18 C19 C20 120.4(3)
C18 C19 H19 119.8
C20 C19 H19 119.8
C19 C20 C21 118.7(3)
C19 C20 H20 120.7
C21 C20 H20 120.7
N7 C21 C20 119.4(3)
N7 C21 H21 120.3
C20 C21 H21 120.3
O5 C22 H22A 109.5
O5 C22 H22B 109.5
H22A C22 H22B 109.5
O5 C22 H22C 109.5
H22A C22 H22C 109.5
H22B C22 H22C 109.5

loop_
_geom_bond_atom_site_label_1
_geom_bond_atom_site_label_2
_geom_bond_distance
S1 O4 1.365(3)
S1 O1 1.378(3)
S1 O3 1.396(3)
S1 O2' 1.400(9)
S1 O4' 1.403(9)
S1 O1' 1.432(9)
S1 O2 1.448(4)
S1 O3' 1.451(9)
O5 C22 1.422(5)
O5 H5 0.863(11)
N1 C1 1.342(4)
N1 C5 1.344(3)
N2 C6 1.334(3)
N2 N3 1.363(3)
N3 C8 1.362(4)
N3 C9 1.415(3)
N4 C9 1.321(3)
N4 C13 1.321(3)
N4 H4A 0.8600
N5 N6 1.357(3)
N5 C14 1.366(3)
N5 C13 1.410(3)
N6 C16 1.329(3)
N7 C21 1.339(4)
N7 C17 1.343(4)
N7 H7 0.8600
C1 C2 1.367(4)
C1 H1 0.9300
C2 C3 1.364(4)
C2 H2 0.9300
C3 C4 1.372(4)
C3 H3 0.9300
C4 C5 1.387(4)
C4 H4 0.9300
C5 C6 1.469(4)
C6 C7 1.411(4)
C7 C8 1.359(4)
C7 H7A 0.9300
C8 H8 0.9300
C9 C10 1.382(4)
C10 C11 1.378(4)
C10 H10 0.9300
C11 C12 1.385(4)
C11 H11 0.9300
C12 C13 1.381(4)
C12 H12 0.9300
C14 C15 1.362(4)
C14 H14 0.9300
C15 C16 1.402(4)
C15 H15 0.9300
C16 C17 1.458(4)
C17 C18 1.372(4)
C18 C19 1.366(5)
C18 H18 0.9300
C19 C20 1.370(5)
C19 H19 0.9300
C20 C21 1.377(4)
C20 H20 0.9300
C21 H21 0.9300
C22 H22A 0.9600
C22 H22B 0.9600
C22 H22C 0.9600

loop_
_geom_hbond_atom_site_label_D
_geom_hbond_atom_site_label_H
_geom_hbond_atom_site_label_A
_geom_hbond_site_symmetry_A
_geom_hbond_distance_DH
_geom_hbond_distance_HA
_geom_hbond_distance_DA
_geom_hbond_angle_DHA
_geom_hbond_publ_flag
N7 H7 N6 1_555 0.860(10) 2.350(10) 2.713(10) 106.0(10) y
O5 H5 N1 1_555 0.86(3) 1.97(3) 2.79(3) 159(4) y
N7 H7 O5 1_665 0.860(10) 1.880(10) 2.690(10) 156.0(10) y
